data_2238324
loop_
_publ_author_name
'Rivera, Augusto'
'C\'ardenas, Lorena'
'R\'ios-Motta, Jaime'
'Ku\<cerakov\'a, Monika'
'Du\<sek, Michal'

_publ_section_title
;
 2,2'-{[2-(2-Chlorophenyl)-4-methylimidazolidine-1,3-diyl]bis(methylene)}diphenol
;
_journal_coeditor_code BX2443
_journal_issue 8
_journal_name_full 'Acta Crystallographica Section E'
_journal_page_first o1221
_journal_page_last o1222
_journal_paper_doi 10.1107/S1600536813017923
_journal_volume 69
_journal_year 2013
_chemical_formula_iupac 'C24 H25 Cl1 N2 O2'
_chemical_formula_moiety 'C24 H25 Cl1 N2 O2'
_chemical_formula_sum 'C24 H25 Cl N2 O2'
_chemical_formula_weight 408.9
_chemical_name_systematic 2,2'-{[2-(2-Chlorophenyl)-4-methylimidazolidine-1,3-diyl]bis(methylene)}diphenol
_space_group_IT_number 14
_symmetry_cell_setting monoclinic
_symmetry_space_group_name_Hall '-P 2ybc'
_symmetry_space_group_name_H-M 'P 1 21/c 1'
_cell_angle_alpha 90
_cell_angle_beta 94.168(2)
_cell_angle_gamma 90
_cell_formula_units_Z 4
_cell_length_a 7.0281(2)
_cell_length_b 9.7903(3)
_cell_length_c 30.3813(6)
_cell_measurement_reflns_used 10626
_cell_measurement_temperature 119.8(6)
_cell_measurement_theta_max 67.04
_cell_measurement_theta_min 2.91
_cell_volume 2084.92(10)
_computing_cell_refinement
;
CrysAlis PRO (Agilent, 2010)
;
_computing_data_collection
;
CrysAlis PRO (Agilent, 2010)
;
_computing_data_reduction
;
CrysAlis PRO (Agilent, 2010)
;
_computing_molecular_graphics 'DIAMOND (Brandenburg & Putz, 2005)'
_computing_publication_material 'JANA2006 (Pet\<r\'i\<cek <i>et al.</i> 2006)'
_computing_structure_refinement 'JANA2006 (Pet\<r\'i\<cek <i>et al.</i> 2006)'
_computing_structure_solution 'SUPERFLIP (Palatinus & Chapuis 2007)'
_diffrn_ambient_temperature 119.8
_diffrn_detector_area_resol_mean 10.3784
_diffrn_measured_fraction_theta_full 0.99
_diffrn_measured_fraction_theta_max 0.99
_diffrn_measurement_device 'four-cycle diffractometer'
_diffrn_measurement_device_type 'Agilent Xcalibur (Atlas, Gemini ultra)'
_diffrn_measurement_method '\w scans'
_diffrn_radiation_monochromator mirror
_diffrn_radiation_source 'Enhance Ultra (Cu) X-ray Source'
_diffrn_radiation_type 'Mo K\a'
_diffrn_radiation_wavelength 0.71069
_diffrn_reflns_av_R_equivalents 0.0344
_diffrn_reflns_av_sigmaI/netI 0.0187
_diffrn_reflns_limit_h_max 8
_diffrn_reflns_limit_h_min -8
_diffrn_reflns_limit_k_max 11
_diffrn_reflns_limit_k_min -11
_diffrn_reflns_limit_l_max 31
_diffrn_reflns_limit_l_min -36
_diffrn_reflns_number 25057
_diffrn_reflns_reduction_process
;
Integration of the CCD images was done by program CrysAlisPro
(Agilent Technologies, 2010). The same program was used for indexing of the
crystal shape and absorption correction.
;
_diffrn_reflns_theta_full 25.14
_diffrn_reflns_theta_max 25.14
_diffrn_reflns_theta_min 1.34
_diffrn_standards_number 0
_exptl_absorpt_coefficient_mu 0.206
_exptl_absorpt_correction_T_max 1
_exptl_absorpt_correction_T_min 0.392
_exptl_absorpt_correction_type multi-scan
_exptl_absorpt_process_details
;
(CrysAlis PRO; Agilent, 2010)
;
_exptl_crystal_colour white
_exptl_crystal_density_diffrn 1.3023
_exptl_crystal_description 'polygon shape'
_exptl_crystal_F_000 864
_exptl_crystal_size_max 0.235
_exptl_crystal_size_mid 0.154
_exptl_crystal_size_min 0.075
_refine_diff_density_max 1.29
_refine_diff_density_min -0.33
_refine_ls_extinction_method none
_refine_ls_goodness_of_fit_ref 2.66
_refine_ls_hydrogen_treatment constr
_refine_ls_number_constraints 94
_refine_ls_number_parameters 268
_refine_ls_number_reflns 3732
_refine_ls_number_restraints 1
_refine_ls_R_factor_all 0.0661
_refine_ls_R_factor_gt 0.0574
_refine_ls_shift/su_max 0.0239
_refine_ls_shift/su_mean 0.0039
_refine_ls_structure_factor_coef F
_refine_ls_weighting_details w=1/(\s^2^(F)+0.0004F^2^)
_refine_ls_weighting_scheme sigma
_refine_ls_wR_factor_gt 0.0781
_refine_ls_wR_factor_ref 0.0809
_reflns_number_gt 3164
_reflns_number_total 3732
_reflns_threshold_expression I>3\s(I)
_cod_data_source_file bx2443.cif
_cod_data_source_block I
_cod_original_sg_symbol_Hall '-P 2ycb'
_cod_original_sg_symbol_H-M 'P 21/c'
_cod_original_formula_sum 'C24 H25 Cl1 N2 O2'
_cod_database_code 2238324
_cod_database_fobs_code 2238324

loop_
_symmetry_equiv_pos_site_id
_symmetry_equiv_pos_as_xyz
1 x,y,z
2 -x,y+1/2,-z+1/2
3 -x,-y,-z
4 x,-y+1/2,z+1/2

loop_
_atom_site_type_symbol
_atom_site_label
_atom_site_fract_x
_atom_site_fract_y
_atom_site_fract_z
_atom_site_U_iso_or_equiv
_atom_site_adp_type
_atom_site_calc_flag
_atom_site_occupancy
Cl Cl1 0.47526(9) 0.37100(7) 0.066197(19) 0.0426(2) Uani d 1
O O1 1.1631(3) -0.0315(2) 0.09734(7) 0.0521(7) Uani d 1
N N1 0.6652(3) 0.10467(19) 0.17016(6) 0.0276(5) Uani d 1
N N2 0.7887(3) 0.02087(19) 0.10763(6) 0.0281(5) Uani d 1
O O2 0.8058(3) 0.2490(2) 0.24193(6) 0.0533(7) Uani d 1
C C1 0.9092(3) -0.1023(2) 0.04481(7) 0.0313(7) Uani d 1
C C2 0.7791(3) 0.2711(2) 0.11711(7) 0.0303(6) Uani d 1
C C3 0.9648(4) 0.2880(2) 0.13809(7) 0.0358(7) Uani d 1
C C4 0.8047(4) 0.5012(3) 0.08815(8) 0.0408(8) Uani d 1
C C6 1.0958(4) -0.1154(3) 0.06367(8) 0.0373(7) Uani d 1
C C5 0.6590(4) 0.1942(3) 0.26237(8) 0.0398(8) Uani d 1
C C7 0.9840(4) 0.5144(3) 0.10888(8) 0.0439(8) Uani d 1
C C8 1.1541(4) -0.3039(3) 0.01561(7) 0.0405(8) Uani d 1
C C9 0.7795(3) 0.0089(2) 0.05926(7) 0.0327(7) Uani d 1
C C10 0.5015(4) 0.1449(3) 0.23719(8) 0.0374(7) Uani d 1
C C11 1.2177(4) -0.2147(3) 0.04910(8) 0.0420(8) Uani d 1
C C12 0.7072(4) -0.0978(2) 0.12959(7) 0.0361(7) Uani d 1
C C13 0.3618(4) 0.0796(3) 0.25849(9) 0.0468(9) Uani d 1
C C14 0.5252(4) 0.1215(3) 0.32865(8) 0.0440(9) Uani d 1
C C15 0.8499(4) -0.1925(3) 0.01111(7) 0.0375(7) Uani d 1
C C16 0.9707(4) -0.2924(3) -0.00355(8) 0.0415(8) Uani d 1
C C17 0.6776(3) 0.1362(2) 0.12301(7) 0.0286(6) Uani d 1
C C18 0.7034(4) 0.3801(2) 0.09253(7) 0.0334(7) Uani d 1
C C19 0.4922(4) 0.1602(3) 0.18752(8) 0.0410(8) Uani d 1
C C20 0.6855(4) -0.0468(2) 0.17574(8) 0.0383(8) Uani d 1
C C21 0.6697(4) 0.1850(3) 0.30818(8) 0.0436(8) Uani d 1
C C22 0.3725(5) 0.0669(3) 0.30433(9) 0.0513(10) Uani d 1
C C23 1.0644(4) 0.4083(3) 0.13432(8) 0.0407(8) Uani d 1
C C24 0.8613(5) -0.0821(3) 0.20628(9) 0.0509(9) Uani d 1
H H1c3 1.021974 0.214303 0.155206 0.043 Uiso d 1
H H1c4 0.749472 0.574892 0.070745 0.049 Uiso d 1
H H1c7 1.054201 0.597549 0.105794 0.0527 Uiso d 1
H H1c8 1.237584 -0.373425 0.005822 0.0486 Uiso d 1
H H1c9 0.815069 0.094296 0.046706 0.0392 Uiso d 1
H H2c9 0.650655 -0.010354 0.04832 0.0392 Uiso d 1
H H1c11 1.345868 -0.22167 0.062155 0.0504 Uiso d 1
H H1c12 0.796755 -0.171914 0.130535 0.0433 Uiso d 1
H H2c12 0.583691 -0.118423 0.115581 0.0433 Uiso d 1
H H1c13 0.254234 0.041637 0.241431 0.0562 Uiso d 1
H H1c14 0.531698 0.11563 0.360265 0.0528 Uiso d 1
H H1c15 0.722369 -0.185392 -0.002335 0.045 Uiso d 1
H H1c16 0.926718 -0.353119 -0.026918 0.0499 Uiso d 1
H H1c17 0.555538 0.146235 0.106973 0.0344 Uiso d 1
H H1c19 0.382765 0.112164 0.174649 0.0492 Uiso d 1
H H2c19 0.480064 0.255055 0.179876 0.0492 Uiso d 1
H H1c20 0.579161 -0.087302 0.188978 0.0459 Uiso d 1
H H1c21 0.777132 0.222541 0.325396 0.0523 Uiso d 1
H H1c22 0.27375 0.020425 0.31863 0.0616 Uiso d 1
H H1c23 1.188841 0.418716 0.1492 0.0489 Uiso d 1
H H1c24 0.871865 -0.179534 0.209113 0.0611 Uiso d 1
H H2c24 0.973392 -0.046657 0.194076 0.0611 Uiso d 1
H H3c24 0.848806 -0.042368 0.234811 0.0611 Uiso d 1
H H1 1.042(5) 0.005(4) 0.1092(11) 0.0625 Uiso d 1
H H2 0.785(5) 0.212(4) 0.2108(10) 0.0639 Uiso d 1

loop_
_atom_site_aniso_label
_atom_site_aniso_U_11
_atom_site_aniso_U_22
_atom_site_aniso_U_33
_atom_site_aniso_U_12
_atom_site_aniso_U_13
_atom_site_aniso_U_23
_atom_site_aniso_type_symbol
Cl1 0.0468(4) 0.0437(4) 0.0364(3) 0.0097(3) -0.0034(2) 0.0023(2) Cl
O1 0.0435(11) 0.0589(13) 0.0526(11) -0.0001(9) -0.0056(8) -0.0247(9) O
N1 0.0304(9) 0.0255(10) 0.0272(9) -0.0014(7) 0.0043(7) 0.0034(7) N
N2 0.0372(10) 0.0226(9) 0.0243(9) -0.0034(7) 0.0009(7) -0.0007(7) N
O2 0.0551(12) 0.0583(13) 0.0464(11) -0.0161(10) 0.0039(8) -0.0061(9) O
C1 0.0434(13) 0.0267(12) 0.0243(10) -0.0071(9) 0.0052(8) 0.0018(8) C
C2 0.0372(12) 0.0283(12) 0.0259(10) -0.0002(9) 0.0068(8) -0.0010(8) C
C3 0.0466(13) 0.0259(12) 0.0361(12) -0.0080(10) 0.0104(10) -0.0046(9) C
C4 0.0672(17) 0.0270(12) 0.0306(12) -0.0012(11) 0.0196(11) -0.0022(9) C
C6 0.0465(14) 0.0359(13) 0.0295(11) -0.0031(10) 0.0026(9) -0.0035(9) C
C5 0.0427(13) 0.0392(14) 0.0384(12) 0.0076(11) 0.0093(10) 0.0087(10) C
C7 0.0622(17) 0.0301(13) 0.0420(13) -0.0130(12) 0.0209(11) -0.0062(10) C
C8 0.0570(16) 0.0358(14) 0.0304(11) 0.0025(11) 0.0143(10) 0.0024(9) C
C9 0.0434(13) 0.0281(12) 0.0258(11) -0.0033(9) -0.0021(9) 0.0003(8) C
C10 0.0397(13) 0.0395(14) 0.0337(12) 0.0115(10) 0.0073(9) 0.0046(9) C
C11 0.0479(15) 0.0433(15) 0.0349(12) 0.0027(12) 0.0047(10) 0.0007(10) C
C12 0.0491(14) 0.0249(12) 0.0344(12) -0.0045(10) 0.0034(10) 0.0047(9) C
C13 0.0526(16) 0.0492(16) 0.0402(14) 0.0001(13) 0.0151(11) -0.0013(11) C
C14 0.0668(18) 0.0326(13) 0.0342(13) 0.0154(12) 0.0142(11) 0.0040(9) C
C15 0.0483(14) 0.0361(13) 0.0282(11) -0.0084(11) 0.0036(9) -0.0035(9) C
C16 0.0624(17) 0.0344(14) 0.0291(11) -0.0084(12) 0.0113(10) -0.0072(9) C
C17 0.0296(11) 0.0293(12) 0.0266(10) -0.0010(9) -0.0002(8) 0.0019(8) C
C18 0.0453(13) 0.0308(12) 0.0250(10) 0.0022(10) 0.0092(9) -0.0022(8) C
C19 0.0355(12) 0.0549(16) 0.0329(12) 0.0113(11) 0.0047(9) 0.0066(10) C
C20 0.0508(14) 0.0277(12) 0.0370(12) -0.0068(10) 0.0080(10) 0.0035(9) C
C21 0.0529(15) 0.0400(14) 0.0379(13) 0.0119(12) 0.0042(11) 0.0043(11) C
C22 0.0700(19) 0.0444(16) 0.0423(14) -0.0010(14) 0.0235(13) 0.0041(12) C
C23 0.0421(13) 0.0366(14) 0.0449(13) -0.0096(11) 0.0121(10) -0.0088(10) C
C24 0.0688(19) 0.0407(16) 0.0413(14) 0.0111(13) -0.0097(12) -0.0010(11) C

loop_
_atom_type_symbol
_atom_type_scat_dispersion_real
_atom_type_scat_dispersion_imag
_atom_type_scat_source
C 0.0033 0.0016 'International Tables Vol C tables 4.2.6.8 and 6.1.1.1'
H 0.0000 0.0000 'International Tables Vol C tables 4.2.6.8 and 6.1.1.1'
Cl 0.1484 0.1585 'International Tables Vol C tables 4.2.6.8 and 6.1.1.1'
N 0.0061 0.0033 'International Tables Vol C tables 4.2.6.8 and 6.1.1.1'
O 0.0106 0.0060 'International Tables Vol C tables 4.2.6.8 and 6.1.1.1'

loop_
_geom_angle_atom_site_label_1
_geom_angle_atom_site_label_2
_geom_angle_atom_site_label_3
_geom_angle
C17 N1 C19 112.41(17)
C17 N1 C20 107.79(17)
C19 N1 C20 113.64(19)
C9 N2 C12 113.49(17)
C9 N2 C17 113.18(17)
C12 N2 C17 103.20(17)
C6 C1 C9 121.1(2)
C6 C1 C15 117.7(2)
C9 C1 C15 121.1(2)
C3 C2 C17 118.20(19)
C3 C2 C18 117.2(2)
C17 C2 C18 124.6(2)
C2 C3 C23 121.2(2)
C2 C3 H1c3 119.42
C23 C3 H1c3 119.42
C7 C4 C18 119.6(2)
C7 C4 H1c4 120.18
C18 C4 H1c4 120.18
O1 C6 C1 120.9(2)
O1 C6 C11 118.1(2)
C1 C6 C11 121.0(2)
O2 C5 C10 119.3(2)
O2 C5 C21 119.8(2)
C10 C5 C21 120.9(2)
C4 C7 C23 120.5(2)
C4 C7 H1c7 119.77
C23 C7 H1c7 119.76
C11 C8 C16 119.9(2)
C11 C8 H1c8 120.06
C16 C8 H1c8 120.06
N2 C9 C1 111.43(18)
N2 C9 H1c9 109.47
N2 C9 H2c9 109.47
C1 C9 H1c9 109.47
C1 C9 H2c9 109.47
H1c9 C9 H2c9 107.44
C5 C10 C13 118.1(2)
C5 C10 C19 119.4(2)
C13 C10 C19 122.4(2)
C6 C11 C8 120.0(2)
C6 C11 H1c11 120
C8 C11 H1c11 120
N2 C12 C20 103.23(18)
N2 C12 H1c12 109.47
N2 C12 H2c12 109.47
C20 C12 H1c12 109.47
C20 C12 H2c12 109.47
H1c12 C12 H2c12 115.07
C10 C13 C22 121.6(3)
C10 C13 H1c13 119.2
C22 C13 H1c13 119.2
C21 C14 C22 120.5(2)
C21 C14 H1c14 119.73
C22 C14 H1c14 119.73
C1 C15 C16 121.6(2)
C1 C15 H1c15 119.18
C16 C15 H1c15 119.18
C8 C16 C15 119.8(2)
C8 C16 H1c16 120.12
C15 C16 H1c16 120.12
N1 C17 N2 102.62(16)
N1 C17 C2 110.98(17)
N1 C17 H1c17 113.65
N2 C17 C2 111.48(18)
N2 C17 H1c17 113.17
C2 C17 H1c17 105.14
C2 C18 C4 121.8(2)
N1 C19 C10 110.23(19)
N1 C19 H1c19 109.47
N1 C19 H2c19 109.47
C10 C19 H1c19 109.47
C10 C19 H2c19 109.47
H1c19 C19 H2c19 108.7
N1 C20 C12 103.76(18)
N1 C20 C24 111.0(2)
N1 C20 H1c20 112.71
C12 C20 C24 111.0(2)
C12 C20 H1c20 112.78
C24 C20 H1c20 105.75
C5 C21 C14 119.5(2)
C5 C21 H1c21 120.23
C14 C21 H1c21 120.23
C13 C22 C14 119.2(3)
C13 C22 H1c22 120.39
C14 C22 H1c22 120.39
C3 C23 C7 119.7(2)
C3 C23 H1c23 120.14
C7 C23 H1c23 120.14
C20 C24 H1c24 109.47
C20 C24 H2c24 109.47
C20 C24 H3c24 109.47
H1c24 C24 H2c24 109.47
H1c24 C24 H3c24 109.47
H2c24 C24 H3c24 109.47

loop_
_geom_bond_atom_site_label_1
_geom_bond_atom_site_label_2
_geom_bond_distance
O1 C6 1.369(3)
N1 C17 1.474(3)
N1 C19 1.465(3)
N1 C20 1.498(3)
N2 C9 1.471(3)
N2 C12 1.476(3)
N2 C17 1.468(3)
O2 C5 1.353(3)
C1 C6 1.398(3)
C1 C9 1.506(3)
C1 C15 1.392(3)
C2 C3 1.420(3)
C2 C17 1.518(3)
C2 C18 1.386(3)
C3 C23 1.380(4)
C3 H1c3 0.96
C4 C7 1.373(4)
C4 C18 1.394(4)
C4 H1c4 0.96
C6 C11 1.389(4)
C5 C10 1.386(3)
C5 C21 1.391(3)
C7 C23 1.390(4)
C7 H1c7 0.96
C8 C11 1.390(4)
C8 C16 1.380(4)
C8 H1c8 0.96
C9 H1c9 0.96
C9 H2c9 0.96
C10 C13 1.373(4)
C10 C19 1.513(3)
C11 H1c11 0.96
C12 C20 1.507(3)
C12 H1c12 0.96
C12 H2c12 0.96
C13 C22 1.395(4)
C13 H1c13 0.96
C14 C21 1.377(4)
C14 C22 1.367(4)
C14 H1c14 0.96
C15 C16 1.389(4)
C15 H1c15 0.96
C16 H1c16 0.96
C17 H1c17 0.96
C19 H1c19 0.96
C19 H2c19 0.96
C20 C24 1.529(4)
C20 H1c20 0.96
C21 H1c21 0.96
C22 H1c22 0.96
C23 H1c23 0.96
C24 H1c24 0.96
C24 H2c24 0.96
C24 H3c24 0.96

loop_
_geom_hbond_atom_site_label_D
_geom_hbond_atom_site_label_H
_geom_hbond_atom_site_label_A
_geom_hbond_distance_DH
_geom_hbond_distance_HA
_geom_hbond_distance_DA
_geom_hbond_angle_DHA
_geom_hbond_publ_flag
O1 H1 N2 1.01(3) 1.79(3) 2.721(3) 152(3) y
O2 H2 N1 1.01(3) 1.79(3) 2.723(3) 152(3) y
O1 H1 C9 1.01(3) 2.31(3) 2.883(3) 115(2) n
O2 H2 C19 1.01(3) 2.19(4) 2.796(3) 117(3) n
